data_1508500
loop_
_publ_author_name
'Laus, Gerhard'
'Kahlenberg, Volker'

_publ_section_title
;
 Crystal Structures of 1-Hydroxyimidazole and Its Salts
;
_journal_issue 4
_journal_name_full Crystals
_journal_page_first 1492
_journal_page_last 1501
_journal_paper_doi 10.3390/cryst2041492
_journal_volume 2
_journal_year 2012
_chemical_absolute_configuration unk
_chemical_formula_sum 'C3 H5 N3 O4'
_chemical_formula_weight 147.1
_chemical_name_systematic
;
 ?
;
_space_group_IT_number 9
_symmetry_cell_setting monoclinic
_symmetry_space_group_name_Hall 'C -2yc'
_symmetry_space_group_name_H-M 'C 1 c 1'
_atom_sites_solution_hydrogens geom
_atom_sites_solution_primary direct
_atom_sites_solution_secondary difmap
_cell_angle_alpha 90
_cell_angle_beta 90.499(13)
_cell_angle_gamma 90
_cell_formula_units_Z 4
_cell_length_a 3.6216(6)
_cell_length_b 17.385(3)
_cell_length_c 9.0259(13)
_cell_measurement_reflns_used 1153
_cell_measurement_temperature 173(2)
_cell_measurement_theta_max 67.4793
_cell_measurement_theta_min 4.8958
_cell_volume 568.26(16)
_computing_cell_refinement
;
        CrysAlisPro, Agilent Technologies,
        Version 1.171.35.19 (release 27-10-2011 CrysAlis171 .NET)
        (compiled Oct 27 2011,15:02:11)
;
_computing_data_collection
;
        CrysAlisPro, Agilent Technologies,
        Version 1.171.35.19 (release 27-10-2011 CrysAlis171 .NET)
        (compiled Oct 27 2011,15:02:11)
;
_computing_data_reduction
;
        CrysAlisPro, Agilent Technologies,
        Version 1.171.35.19 (release 27-10-2011 CrysAlis171 .NET)
        (compiled Oct 27 2011,15:02:11)
;
_computing_structure_refinement 'SHELXL-97 (Sheldrick, 1997)'
_computing_structure_solution 'SIR2002 (Burla et al., 2003)'
_diffrn_ambient_temperature 173(2)
_diffrn_detector_area_resol_mean 10.3575
_diffrn_measured_fraction_theta_full 0.992
_diffrn_measured_fraction_theta_max 0.992
_diffrn_measurement_device_type 'Xcalibur, Ruby, Gemini ultra'
_diffrn_measurement_method '\w scans'
_diffrn_orient_matrix_UB_11 0.3017898
_diffrn_orient_matrix_UB_12 -0.0515605
_diffrn_orient_matrix_UB_13 0.0688848
_diffrn_orient_matrix_UB_21 0.2940721
_diffrn_orient_matrix_UB_22 0.0412936
_diffrn_orient_matrix_UB_23 -0.0932162
_diffrn_orient_matrix_UB_31 0.0582585
_diffrn_orient_matrix_UB_32 0.0590563
_diffrn_orient_matrix_UB_33 0.1253303
_diffrn_radiation_monochromator mirror
_diffrn_radiation_type CuK\a
_diffrn_radiation_wavelength 1.5418
_diffrn_reflns_av_R_equivalents 0.0305
_diffrn_reflns_av_unetI/netI 0.0308
_diffrn_reflns_limit_h_max 4
_diffrn_reflns_limit_h_min -4
_diffrn_reflns_limit_k_max 20
_diffrn_reflns_limit_k_min -17
_diffrn_reflns_limit_l_max 10
_diffrn_reflns_limit_l_min -10
_diffrn_reflns_number 1946
_diffrn_reflns_theta_full 67.59
_diffrn_reflns_theta_max 67.59
_diffrn_reflns_theta_min 5.09
_exptl_absorpt_coefficient_mu 1.413
_exptl_absorpt_correction_T_max 1
_exptl_absorpt_correction_T_min 0.90459
_exptl_absorpt_correction_type multi-scan
_exptl_absorpt_process_details
;
        CrysAlisPro, Agilent Technologies,
        Version 1.171.35.19 (release 27-10-2011 CrysAlis171 .NET)
        (compiled Oct 27 2011,15:02:11)
        Empirical absorption correction using spherical harmonics,
 implemented in SCALE3 ABSPACK scaling algorithm.
;
_exptl_crystal_colour colourless
_exptl_crystal_density_diffrn 1.719
_exptl_crystal_density_method 'not measured'
_exptl_crystal_description 'prismatic fragment'
_exptl_crystal_F_000 304
_exptl_crystal_size_max 0.23
_exptl_crystal_size_mid 0.11
_exptl_crystal_size_min 0.11
_refine_diff_density_max 0.157
_refine_diff_density_min -0.27
_refine_diff_density_rms 0.058
_refine_ls_abs_structure_details 'Flack H D (1983), Acta Cryst. A39, 876-881'
_refine_ls_abs_structure_Flack 0.0(3)
_refine_ls_extinction_method none
_refine_ls_goodness_of_fit_ref 1.101
_refine_ls_hydrogen_treatment mixed
_refine_ls_matrix_type full
_refine_ls_number_parameters 99
_refine_ls_number_reflns 808
_refine_ls_number_restraints 2
_refine_ls_restrained_S_all 1.099
_refine_ls_R_factor_all 0.0317
_refine_ls_R_factor_gt 0.0305
_refine_ls_shift/su_max 0
_refine_ls_shift/su_mean 0
_refine_ls_structure_factor_coef Fsqd
_refine_ls_weighting_details 'calc w=1/[\s^2^(Fo^2^)+(0.0453P)^2^+0.0890P] where P=(Fo^2^+2Fc^2^)/3'
_refine_ls_weighting_scheme calc
_refine_ls_wR_factor_gt 0.0741
_refine_ls_wR_factor_ref 0.0751
_reflns_number_gt 781
_reflns_number_total 808
_reflns_threshold_expression >2sigma(I)
_cod_data_source_file C3H5N3O4_Cc_5CCDC899480_crystals-02-01492-s001_DC232.cif
_cod_data_source_block la315_2_chateigner_1508500
_cod_database_code 1508500

loop_
_symmetry_equiv_pos_as_xyz
'x, y, z'
'x, -y, z+1/2'
'x+1/2, y+1/2, z'
'x+1/2, -y+1/2, z+1/2'

loop_
_atom_site_label
_atom_site_type_symbol
_atom_site_fract_x
_atom_site_fract_y
_atom_site_fract_z
_atom_site_U_iso_or_equiv
_atom_site_adp_type
_atom_site_occupancy
_atom_site_symmetry_multiplicity
_atom_site_calc_flag
_atom_site_refinement_flags
O1 O 0.9693(5) 0.70287(8) 0.2147(2) 0.0286(4) Uani 1 1 d .
O4 O 0.5226(5) 0.83841(8) 0.38633(19) 0.0266(4) Uani 1 1 d .
O2 O 0.7760(5) 0.90588(10) 0.56186(19) 0.0331(4) Uani 1 1 d .
O3 O 0.8117(5) 0.94387(10) 0.33357(19) 0.0346(4) Uani 1 1 d .
N1 N 0.9130(5) 0.66637(9) 0.3488(2) 0.0207(4) Uani 1 1 d .
N2 N 0.8992(5) 0.64796(11) 0.5805(2) 0.0242(4) Uani 1 1 d .
C1 C 1.0041(6) 0.69720(11) 0.4774(3) 0.0225(4) Uani 1 1 d .
H1 H 1.122 0.7454 0.4929 0.027 Uiso 1 1 calc R
N3 N 0.7044(5) 0.89686(9) 0.4253(2) 0.0225(4) Uani 1 1 d .
C3 C 0.7490(6) 0.59595(12) 0.3666(3) 0.0237(5) Uani 1 1 d .
H3 H 0.6585 0.5626 0.2913 0.028 Uiso 1 1 calc R
C2 C 0.7438(6) 0.58428(12) 0.5151(2) 0.0238(5) Uani 1 1 d .
H2 H 0.6503 0.5403 0.5646 0.029 Uiso 1 1 calc R
H2A H 0.940(8) 0.6540(15) 0.670(4) 0.023(7) Uiso 1 1 d .
H1A H 1.080(11) 0.664(2) 0.157(4) 0.047(9) Uiso 1 1 d .

loop_
_atom_site_aniso_label
_atom_site_aniso_U_11
_atom_site_aniso_U_22
_atom_site_aniso_U_33
_atom_site_aniso_U_23
_atom_site_aniso_U_13
_atom_site_aniso_U_12
O1 0.0419(9) 0.0271(7) 0.0168(8) 0.0050(7) 0.0026(6) 0.0016(7)
O4 0.0344(8) 0.0234(8) 0.0220(8) -0.0017(6) -0.0024(6) -0.0065(6)
O2 0.0410(10) 0.0405(9) 0.0177(8) -0.0032(6) -0.0044(7) -0.0120(7)
O3 0.0475(11) 0.0296(8) 0.0270(9) 0.0060(7) 0.0033(7) -0.0093(7)
N1 0.0234(8) 0.0221(8) 0.0166(9) 0.0019(7) -0.0009(7) 0.0015(6)
N2 0.0286(10) 0.0295(9) 0.0145(10) 0.0001(8) -0.0019(7) 0.0052(7)
C1 0.0218(10) 0.0230(10) 0.0227(10) -0.0010(9) -0.0034(8) 0.0025(7)
N3 0.0250(9) 0.0226(8) 0.0200(9) -0.0003(7) -0.0001(7) 0.0001(7)
C3 0.0233(10) 0.0213(11) 0.0264(11) -0.0032(8) -0.0038(9) 0.0010(7)
C2 0.0255(10) 0.0226(10) 0.0233(13) 0.0010(9) 0.0027(9) 0.0006(9)

loop_
_atom_type_symbol
_atom_type_description
_atom_type_scat_dispersion_real
_atom_type_scat_dispersion_imag
_atom_type_scat_source
C C 0.0181 0.0091 'International Tables Vol C Tables 4.2.6.8 and 6.1.1.4'
H H 0 0 'International Tables Vol C Tables 4.2.6.8 and 6.1.1.4'
N N 0.0311 0.018 'International Tables Vol C Tables 4.2.6.8 and 6.1.1.4'
O O 0.0492 0.0322 'International Tables Vol C Tables 4.2.6.8 and 6.1.1.4'

loop_
_geom_angle_atom_site_label_1
_geom_angle_atom_site_label_2
_geom_angle_atom_site_label_3
_geom_angle
N1 O1 H1A 103(2)
C1 N1 C3 111.43(18)
C1 N1 O1 123.12(17)
C3 N1 O1 125.42(18)
C1 N2 C2 109.8(2)
C1 N2 H2A 123.7(19)
C2 N2 H2A 126.3(19)
N1 C1 N2 106.58(18)
N1 C1 H1 126.7
N2 C1 H1 126.7
O3 N3 O4 121.04(19)
O3 N3 O2 120.65(18)
O4 N3 O2 118.30(18)
C2 C3 N1 105.03(19)
C2 C3 H3 127.5
N1 C3 H3 127.5
C3 C2 N2 107.18(19)
C3 C2 H2 126.4
N2 C2 H2 126.4

loop_
_geom_bond_atom_site_label_1
_geom_bond_atom_site_label_2
_geom_bond_distance
O1 N1 1.383(2)
O1 H1A 0.95(4)
O4 N3 1.259(2)
O2 N3 1.267(3)
O3 N3 1.229(2)
N1 C1 1.317(3)
N1 C3 1.371(3)
N2 C1 1.323(3)
N2 C2 1.373(3)
N2 H2A 0.83(3)
C1 H1 0.95
C3 C2 1.355(3)
C3 H3 0.95
C2 H2 0.95

loop_
_geom_hbond_atom_site_label_D
_geom_hbond_atom_site_label_H
_geom_hbond_atom_site_label_A
_geom_hbond_distance_DH
_geom_hbond_distance_HA
_geom_hbond_distance_DA
_geom_hbond_angle_DHA
_geom_hbond_site_symmetry_A
N2 H2A O4 0.83(3) 1.97(3) 2.803(3) 176(3) 4_565
O1 H1A O2 0.95(4) 1.65(4) 2.596(3) 178(3) 4_564

loop_
_geom_torsion_atom_site_label_1
_geom_torsion_atom_site_label_2
_geom_torsion_atom_site_label_3
_geom_torsion_atom_site_label_4
_geom_torsion
C3 N1 C1 N2 -0.4(2)
O1 N1 C1 N2 177.78(18)
C2 N2 C1 N1 0.9(2)
C1 N1 C3 C2 -0.2(2)
O1 N1 C3 C2 -178.38(19)
N1 C3 C2 N2 0.8(2)
C1 N2 C2 C3 -1.1(3)
